data_1531643
loop_
_publ_author_name
'Kyratsi, T.'
'Chung Duck-Young'
'Kanatzidis, M.G.'

_publ_section_title
;
 Bi/Sb distribution and its consequences in solid solution members of the
 thermoelectric materials K2 Bi8-x Sbx Se13
;
_journal_name_full 'Journal of Alloys Compd.'
_journal_page_first 36
_journal_page_last 42
_journal_volume 338
_journal_year 2002
_chemical_formula_sum 'Bi4.72 K1.49 Sb3.77 Se13'
_chemical_name_systematic 'K1.49 Bi4.72 Sb3.77 Se13'
_space_group_IT_number 11
_symmetry_space_group_name_Hall '-P 2yb'
_symmetry_space_group_name_H-M 'P 1 21/m 1'
_cell_angle_alpha 90
_cell_angle_beta 90.33
_cell_angle_gamma 90
_cell_formula_units_Z 2
_cell_length_a 17.391
_cell_length_b 4.1539
_cell_length_c 18.4237
_cell_volume 1330.915
_citation_journal_id_ASTM JALCEU
_cod_data_source_file Kyratsi_JALCEU_2002_478.cif
_cod_data_source_block Bi4.72K1.49Sb3.77Se13
_cod_database_code 1531643

loop_
_symmetry_equiv_pos_as_xyz
x,y,z
-x,y+1/2,-z
-x,-y,-z
x,-y-1/2,z

loop_
_atom_site_label
_atom_site_type_symbol
_atom_site_fract_x
_atom_site_fract_y
_atom_site_fract_z
_atom_site_occupancy
_atom_site_U_iso_or_equiv
Sb4 Sb+2 0.3952 0.75 0.4772 0.088 0.0
Se9 Se-2 0.8665 0.25 0.8383 1 0.0
Se12 Se-2 0.7766 0.25 0.1483 1 0.0
Sb11 Sb+2 0.7834 0.25 0.3486 0.13 0.0
Se1 Se-2 0.4829 0.25 0.4045 1 0.0
Se11 Se-2 0.0772 0.25 0.3216 1 0.0
Sb5 Sb+2 0.1965 0.25 0.4532 0.338 0.0
Sb13 Sb+2 0.794 0.75 0.7814 0.17 0.0
Bi7 Bi+3 -0.0059 0.75 0.388 0.554 0.0
Se8 Se-2 0.6334 0.75 0.2642 1 0.0
Sb8 Sb+2 0.768 0.25 0.3276 0.18 0.0
Bi2 Bi+3 0.6738 0.75 0.1239 0.54 0.0
Bi6 Bi+3 0.5144 0.25 0.2501 0.919 0.0
Se13 Se-2 0.108 0.75 0.5377 1 0.0
K3 K+1 0.9678 0.75 0.8272 0.17 0.0
Bi5 Bi+3 0.1965 0.25 0.4532 0.662 0.0
Sb1 Sb+2 0.4187 0.75 0.0789 0.354 0.0
K2 K+1 0.0218 0.75 0.8459 0.78 0.0
Sb3 Sb+2 0.8268 0.25 -0.0197 0.512 0.0
Sb7 Sb+2 -0.0059 0.75 0.388 0.446 0.0
Bi4 Bi+3 0.3952 0.75 0.4772 0.912 0.0
Se4 Se-2 0.8921 0.75 0.2773 1 0.0
Se10 Se-2 0.9238 0.75 0.0093 1 0.0
Se2 Se-2 0.3975 0.75 0.2238 1 0.0
Sb10 Sb+2 0.8022 0.25 0.3299 0.47 0.0
Se3 Se-2 0.3063 0.25 0.0594 1 0.0
Bi1 Bi+3 0.4187 0.75 0.0789 0.646 0.0
Sb6 Sb+2 0.5144 0.25 0.2501 0.081 0.0
Se5 Se-2 0.3095 0.25 0.5577 1 0.0
K4 K+1 0.971 0.75 0.863 0.05 0.0
K1 K+1 0.2505 0.25 0.2341 0.49 0.0
Sb2 Sb+2 0.6738 0.75 0.1239 0.46 0.0
Se7 Se-2 0.5423 0.25 0.0928 1 0.0
Sb9 Sb+2 0.8011 0.25 0.3106 0.21 0.0
Bi3 Bi+3 0.8268 0.25 -0.0197 0.488 0.0
Se6 Se-2 0.2714 0.75 0.3742 1 0.0
Sb12 Sb+2 0.7698 0.75 0.8001 0.33 0.0
